data_4030030
loop_
_publ_author_name
'Panmand, Deepak S.'
'Jishkariani, Davit'
'Hall, C. Dennis'
'Steel, Peter J.'
'Asiri, Abdullah M.'
'Katritzky, Alan R.'

_publ_section_title
;
 Synthesis and Direct C2 Functionalization of Imidazolium and
 1,2,4-Triazolium N-Imides.
;
_journal_issue 21
_journal_name_full 'The Journal of organic chemistry'
_journal_page_first 10593
_journal_paper_doi 10.1021/jo501746u
_journal_volume 79
_journal_year 2014
_chemical_formula_moiety 'C21 H19 N3 O3'
_chemical_formula_sum 'C21 H19 N3 O3'
_chemical_formula_weight 361.39
_chemical_name_systematic
; 
 ? 
;
_space_group_IT_number 2
_symmetry_cell_setting triclinic
_symmetry_space_group_name_Hall '-P 1'
_symmetry_space_group_name_H-M 'P -1'
_atom_sites_solution_hydrogens geom
_atom_sites_solution_primary direct
_atom_sites_solution_secondary difmap
_audit_creation_method SHELXL-97
_cell_angle_alpha 95.127(3)
_cell_angle_beta 105.452(3)
_cell_angle_gamma 99.544(3)
_cell_formula_units_Z 2
_cell_length_a 7.8812(3)
_cell_length_b 9.8170(3)
_cell_length_c 11.9498(4)
_cell_measurement_reflns_used 11860
_cell_measurement_temperature 120(1)
_cell_measurement_theta_max 73.7908
_cell_measurement_theta_min 3.8731
_cell_volume 870.08(5)
_computing_cell_refinement
; 
?
;
_computing_data_collection
; 
?
;
_computing_data_reduction
; 
?
;
_computing_structure_refinement 'SHELXL-97 (Sheldrick, 2008)'
_computing_structure_solution 'SHELXS-97 (Sheldrick, 2008)'
_diffrn_ambient_temperature 120(1)
_diffrn_detector_area_resol_mean 10.6501
_diffrn_measured_fraction_theta_full 0.997
_diffrn_measured_fraction_theta_max 0.997
_diffrn_measurement_device_type 'SuperNova, Dual, Cu at zero, Atlas'
_diffrn_measurement_method '\w scans'
_diffrn_radiation_monochromator graphite
_diffrn_radiation_source 'fine-focus sealed tube'
_diffrn_radiation_type CuK\a
_diffrn_radiation_wavelength 1.54184
_diffrn_reflns_av_R_equivalents 0.0334
_diffrn_reflns_av_sigmaI/netI 0.0168
_diffrn_reflns_limit_h_max 9
_diffrn_reflns_limit_h_min -9
_diffrn_reflns_limit_k_max 11
_diffrn_reflns_limit_k_min -11
_diffrn_reflns_limit_l_max 14
_diffrn_reflns_limit_l_min -14
_diffrn_reflns_number 16578
_diffrn_reflns_theta_full 67.48
_diffrn_reflns_theta_max 67.48
_diffrn_reflns_theta_min 3.88
_exptl_absorpt_coefficient_mu 0.766
_exptl_absorpt_correction_T_max 1.00000
_exptl_absorpt_correction_T_min 0.74843
_exptl_absorpt_correction_type multi-scan
_exptl_absorpt_process_details
; 
'Wed Dec 19 12:26:36 2012' 
;
_exptl_crystal_colour
; 
colorless
;
_exptl_crystal_density_diffrn 1.379
_exptl_crystal_density_method 'not measured'
_exptl_crystal_description
; 
block
;
_exptl_crystal_F_000 380
_exptl_crystal_size_max 0.40
_exptl_crystal_size_mid 0.23
_exptl_crystal_size_min 0.19
_refine_diff_density_max 0.777
_refine_diff_density_min -0.236
_refine_diff_density_rms 0.050
_refine_ls_extinction_method none
_refine_ls_goodness_of_fit_ref 0.992
_refine_ls_hydrogen_treatment constr
_refine_ls_matrix_type full
_refine_ls_number_parameters 245
_refine_ls_number_reflns 3141
_refine_ls_number_restraints 0
_refine_ls_restrained_S_all 0.992
_refine_ls_R_factor_all 0.0436
_refine_ls_R_factor_gt 0.0419
_refine_ls_shift/su_max 0.000
_refine_ls_shift/su_mean 0.000
_refine_ls_structure_factor_coef Fsqd
_refine_ls_weighting_details 'calc w=1/[\s^2^(Fo^2^)+(0.0730P)^2^+0.4780P] where P=(Fo^2^+2Fc^2^)/3'
_refine_ls_weighting_scheme calc
_refine_ls_wR_factor_gt 0.1172
_refine_ls_wR_factor_ref 0.1191
_reflns_number_gt 2991
_reflns_number_total 3141
_reflns_threshold_expression >2sigma(I)
_cod_data_source_file jo501746u_si_004.cif
_cod_data_source_block dsp30
_cod_depositor_comments 'Adding full bibliography for 4030029--4030031.cif.'
_cod_database_code 4030030

loop_
_symmetry_equiv_pos_as_xyz
'x, y, z'
'-x, -y, -z'

loop_
_atom_site_label
_atom_site_type_symbol
_atom_site_fract_x
_atom_site_fract_y
_atom_site_fract_z
_atom_site_U_iso_or_equiv
_atom_site_adp_type
_atom_site_occupancy
_atom_site_symmetry_multiplicity
_atom_site_calc_flag
_atom_site_refinement_flags
N1 N -0.17718(15) 0.34258(12) -0.34217(10) 0.0175(3) Uani 1 1 d .
C2 C -0.24280(18) 0.24617(14) -0.28018(12) 0.0178(3) Uani 1 1 d .
N3 N -0.35883(16) 0.13998(12) -0.35255(10) 0.0197(3) Uani 1 1 d .
C4 C -0.36507(19) 0.16909(15) -0.46390(12) 0.0206(3) Uani 1 1 d .
H4A H -0.4352 0.1124 -0.5327 0.025 Uiso 1 1 calc R
C5 C -0.25452(19) 0.29207(15) -0.45903(12) 0.0207(3) Uani 1 1 d .
H5A H -0.2348 0.3342 -0.5223 0.025 Uiso 1 1 calc R
C6 C -0.07184(18) 0.48419(14) -0.30098(12) 0.0179(3) Uani 1 1 d .
H6A H -0.0747 0.5109 -0.2215 0.021 Uiso 1 1 calc R
H6B H -0.1299 0.5470 -0.3494 0.021 Uiso 1 1 calc R
C7 C 0.12216(19) 0.50529(15) -0.30191(12) 0.0206(3) Uani 1 1 d .
C8 C 0.2319(2) 0.63354(16) -0.24882(13) 0.0226(3) Uani 1 1 d .
H8A H 0.1841 0.7020 -0.2158 0.027 Uiso 1 1 calc R
C9 C 0.41478(18) 0.66029(15) -0.24477(11) 0.0182(3) Uani 1 1 d .
H9A H 0.4876 0.7462 -0.2096 0.022 Uiso 1 1 calc R
C10 C 0.4849(2) 0.55838(18) -0.29324(14) 0.0299(4) Uani 1 1 d .
H10A H 0.6060 0.5750 -0.2896 0.036 Uiso 1 1 calc R
C11 C 0.3739(2) 0.42867(18) -0.34855(15) 0.0321(4) Uani 1 1 d .
H11A H 0.4208 0.3604 -0.3827 0.039 Uiso 1 1 calc R
C12 C 0.1950(2) 0.40436(16) -0.35140(14) 0.0268(3) Uani 1 1 d .
H12A H 0.1220 0.3187 -0.3872 0.032 Uiso 1 1 calc R
C13 C -0.20641(19) 0.25872(14) -0.15190(12) 0.0189(3) Uani 1 1 d .
C14 C -0.02970(19) 0.32058(14) -0.06724(12) 0.0192(3) Uani 1 1 d .
O15 O -0.00497(14) 0.35030(11) 0.03709(9) 0.0249(3) Uani 1 1 d .
O16 O 0.10241(13) 0.33743(10) -0.11907(8) 0.0208(2) Uani 1 1 d .
C17 C 0.27711(19) 0.40696(16) -0.04311(13) 0.0239(3) Uani 1 1 d .
H17A H 0.3627 0.4148 -0.0874 0.036 Uiso 1 1 calc R
H17B H 0.3143 0.3538 0.0195 0.036 Uiso 1 1 calc R
H17C H 0.2702 0.4984 -0.0110 0.036 Uiso 1 1 calc R
C18 C -0.3340(2) 0.20346(15) -0.10293(13) 0.0205(3) Uani 1 1 d .
H18A H -0.3057 0.2158 -0.0215 0.025 Uiso 1 1 calc R
N19 N -0.50092(16) 0.13093(12) -0.16478(10) 0.0211(3) Uani 1 1 d .
H19A H -0.5200 0.1057 -0.2431 0.032 Uiso 1 1 d R
C20 C -0.6317(2) 0.08708(15) -0.11116(13) 0.0207(3) Uani 1 1 d .
O21 O -0.60500(14) 0.11417(11) -0.00567(9) 0.0249(3) Uani 1 1 d .
C22 C -0.80690(19) 0.00738(14) -0.19020(13) 0.0207(3) Uani 1 1 d .
C23 C -0.9386(2) -0.04000(17) -0.13734(14) 0.0271(3) Uani 1 1 d .
H23A H -0.9134 -0.0227 -0.0562 0.032 Uiso 1 1 calc R
C24 C -1.1063(2) -0.11233(18) -0.20358(16) 0.0319(4) Uani 1 1 d .
H24A H -1.1936 -0.1426 -0.1672 0.038 Uiso 1 1 calc R
C25 C -1.1442(2) -0.13964(17) -0.32430(15) 0.0305(4) Uani 1 1 d .
H25A H -1.2569 -0.1883 -0.3692 0.037 Uiso 1 1 calc R
C26 C -1.0137(2) -0.09431(17) -0.37782(15) 0.0311(4) Uani 1 1 d .
H26A H -1.0388 -0.1134 -0.4588 0.037 Uiso 1 1 calc R
C27 C -0.8459(2) -0.02069(17) -0.31162(14) 0.0272(3) Uani 1 1 d .
H27A H -0.7593 0.0100 -0.3483 0.033 Uiso 1 1 calc R

loop_
_atom_site_aniso_label
_atom_site_aniso_U_11
_atom_site_aniso_U_22
_atom_site_aniso_U_33
_atom_site_aniso_U_23
_atom_site_aniso_U_13
_atom_site_aniso_U_12
N1 0.0165(6) 0.0189(6) 0.0158(6) 0.0016(4) 0.0043(4) 0.0004(5)
C2 0.0161(6) 0.0187(7) 0.0185(7) 0.0021(5) 0.0057(5) 0.0024(5)
N3 0.0188(6) 0.0199(6) 0.0179(6) -0.0004(5) 0.0045(5) 0.0000(5)
C4 0.0191(7) 0.0242(7) 0.0155(7) -0.0016(5) 0.0030(5) 0.0016(6)
C5 0.0195(7) 0.0267(8) 0.0145(7) 0.0025(5) 0.0043(5) 0.0022(6)
C6 0.0178(7) 0.0164(7) 0.0185(7) 0.0024(5) 0.0050(5) 0.0012(5)
C7 0.0206(7) 0.0231(7) 0.0177(7) 0.0053(6) 0.0048(5) 0.0029(6)
C8 0.0237(7) 0.0244(8) 0.0194(7) 0.0033(6) 0.0058(6) 0.0040(6)
C9 0.0154(7) 0.0211(7) 0.0124(6) 0.0031(5) -0.0010(5) -0.0049(5)
C10 0.0165(7) 0.0426(10) 0.0303(8) 0.0104(7) 0.0063(6) 0.0026(7)
C11 0.0325(9) 0.0405(10) 0.0354(9) 0.0127(7) 0.0194(7) 0.0206(7)
C12 0.0260(8) 0.0242(8) 0.0291(8) 0.0002(6) 0.0082(6) 0.0032(6)
C13 0.0215(7) 0.0170(7) 0.0174(7) 0.0022(5) 0.0051(6) 0.0024(5)
C14 0.0231(7) 0.0160(7) 0.0184(7) 0.0046(5) 0.0056(6) 0.0032(6)
O15 0.0283(6) 0.0274(6) 0.0158(5) 0.0015(4) 0.0041(4) 0.0007(4)
O16 0.0175(5) 0.0242(5) 0.0183(5) 0.0018(4) 0.0030(4) 0.0013(4)
C17 0.0182(7) 0.0251(8) 0.0235(8) 0.0015(6) -0.0004(6) 0.0021(6)
C18 0.0246(7) 0.0184(7) 0.0178(7) 0.0020(5) 0.0058(6) 0.0027(6)
N19 0.0228(6) 0.0220(6) 0.0174(6) 0.0018(5) 0.0075(5) -0.0009(5)
C20 0.0261(8) 0.0171(7) 0.0220(7) 0.0042(5) 0.0111(6) 0.0046(6)
O21 0.0299(6) 0.0256(6) 0.0194(5) 0.0011(4) 0.0103(4) 0.0020(4)
C22 0.0230(7) 0.0166(7) 0.0250(8) 0.0044(6) 0.0100(6) 0.0047(6)
C23 0.0263(8) 0.0295(8) 0.0281(8) 0.0050(6) 0.0125(6) 0.0049(6)
C24 0.0217(8) 0.0347(9) 0.0425(10) 0.0109(7) 0.0139(7) 0.0037(7)
C25 0.0213(8) 0.0255(8) 0.0402(9) 0.0075(7) 0.0018(7) 0.0020(6)
C26 0.0308(8) 0.0310(9) 0.0262(8) 0.0024(7) 0.0037(7) -0.0001(7)
C27 0.0277(8) 0.0284(8) 0.0250(8) 0.0034(6) 0.0102(6) -0.0006(6)

loop_
_atom_type_symbol
_atom_type_description
_atom_type_scat_dispersion_real
_atom_type_scat_dispersion_imag
_atom_type_scat_source
C C 0.0181 0.0091 'International Tables Vol C Tables 4.2.6.8 and 6.1.1.4'
H H 0.0000 0.0000 'International Tables Vol C Tables 4.2.6.8 and 6.1.1.4'
N N 0.0311 0.0180 'International Tables Vol C Tables 4.2.6.8 and 6.1.1.4'
O O 0.0492 0.0322 'International Tables Vol C Tables 4.2.6.8 and 6.1.1.4'

loop_
_geom_angle_atom_site_label_1
_geom_angle_atom_site_label_2
_geom_angle_atom_site_label_3
_geom_angle
C2 N1 C5 106.83(11)
C2 N1 C6 129.55(11)
C5 N1 C6 122.80(11)
N3 C2 N1 110.64(12)
N3 C2 C13 122.61(12)
N1 C2 C13 126.57(12)
C2 N3 C4 105.69(12)
C5 C4 N3 110.27(12)
C5 C4 H4A 124.9
N3 C4 H4A 124.9
C4 C5 N1 106.56(12)
C4 C5 H5A 126.7
N1 C5 H5A 126.7
N1 C6 C7 115.86(11)
N1 C6 H6A 108.3
C7 C6 H6A 108.3
N1 C6 H6B 108.3
C7 C6 H6B 108.3
H6A C6 H6B 107.4
C12 C7 C8 119.15(14)
C12 C7 C6 123.68(13)
C8 C7 C6 117.17(13)
C7 C8 C9 120.47(13)
C7 C8 H8A 119.8
C9 C8 H8A 119.8
C10 C9 C8 119.49(13)
C10 C9 H9A 120.3
C8 C9 H9A 120.3
C9 C10 C11 120.38(14)
C9 C10 H10A 119.8
C11 C10 H10A 119.8
C12 C11 C10 119.24(15)
C12 C11 H11A 120.4
C10 C11 H11A 120.4
C11 C12 C7 121.26(15)
C11 C12 H12A 119.4
C7 C12 H12A 119.4
C18 C13 C2 120.81(13)
C18 C13 C14 114.76(12)
C2 C13 C14 124.27(12)
O15 C14 O16 123.36(13)
O15 C14 C13 124.47(13)
O16 C14 C13 112.15(12)
C14 O16 C17 115.24(11)
O16 C17 H17A 109.5
O16 C17 H17B 109.5
H17A C17 H17B 109.5
O16 C17 H17C 109.5
H17A C17 H17C 109.5
H17B C17 H17C 109.5
C13 C18 N19 124.53(13)
C13 C18 H18A 117.7
N19 C18 H18A 117.7
C18 N19 C20 122.28(12)
C18 N19 H19A 116.8
C20 N19 H19A 120.7
O21 C20 N19 121.50(14)
O21 C20 C22 122.40(13)
N19 C20 C22 116.09(12)
C27 C22 C23 118.86(14)
C27 C22 C20 124.34(13)
C23 C22 C20 116.80(13)
C24 C23 C22 120.97(15)
C24 C23 H23A 119.5
C22 C23 H23A 119.5
C23 C24 C25 119.83(15)
C23 C24 H24A 120.1
C25 C24 H24A 120.1
C26 C25 C24 119.75(15)
C26 C25 H25A 120.1
C24 C25 H25A 120.1
C25 C26 C27 120.51(15)
C25 C26 H26A 119.7
C27 C26 H26A 119.7
C26 C27 C22 120.08(14)
C26 C27 H27A 120.0
C22 C27 H27A 120.0

loop_
_geom_bond_atom_site_label_1
_geom_bond_atom_site_label_2
_geom_bond_distance
N1 C2 1.3708(18)
N1 C5 1.3747(18)
N1 C6 1.4633(17)
C2 N3 1.3313(18)
C2 C13 1.4723(19)
N3 C4 1.3756(18)
C4 C5 1.353(2)
C4 H4A 0.9300
C5 H5A 0.9300
C6 C7 1.5117(19)
C6 H6A 0.9700
C6 H6B 0.9700
C7 C12 1.388(2)
C7 C8 1.393(2)
C8 C9 1.408(2)
C8 H8A 0.9300
C9 C10 1.375(2)
C9 H9A 0.9300
C10 C11 1.413(3)
C10 H10A 0.9300
C11 C12 1.381(2)
C11 H11A 0.9300
C12 H12A 0.9300
C13 C18 1.355(2)
C13 C14 1.480(2)
C14 O15 1.2100(17)
C14 O16 1.3416(17)
O16 C17 1.4482(17)
C17 H17A 0.9600
C17 H17B 0.9600
C17 H17C 0.9600
C18 N19 1.3644(19)
C18 H18A 0.9300
N19 C20 1.3828(19)
N19 H19A 0.9122
C20 O21 1.2183(18)
C20 C22 1.492(2)
C22 C27 1.392(2)
C22 C23 1.391(2)
C23 C24 1.382(2)
C23 H23A 0.9300
C24 C25 1.385(2)
C24 H24A 0.9300
C25 C26 1.384(2)
C25 H25A 0.9300
C26 C27 1.386(2)
C26 H26A 0.9300
C27 H27A 0.9300
